data_7717944
loop_
_publ_author_name
'Trifonov, Alexander A.'
'Selikhov, Alexander N.'
'Nelyubina, Yulia'
'Aysin, Rinat R.'

_publ_section_title
;
 Low coordinate potassium alkoxide - an efficient trap for arenes: the
 role of \hn non-covalent bonding in substrate activation for C-H bond
 metalation
;
_journal_name_full 'Dalton Transactions'
_journal_paper_doi 10.1039/D4DT03326D
_journal_year 2025
_chemical_formula_moiety 'C94 H112 K2 N6 O2'
_chemical_formula_sum 'C94 H112 K2 N6 O2'
_chemical_formula_weight 1436.09
_space_group_crystal_system triclinic
_space_group_IT_number 2
_space_group_name_Hall '-P 1'
_space_group_name_H-M_alt 'P -1'
_atom_sites_solution_hydrogens mixed
_atom_sites_solution_primary dual
_audit_creation_date 2024-03-26
_audit_creation_method
;
Olex2 1.3
(compiled 2020.11.12 svn.r5f609507 for OlexSys, GUI svn.r6408)
;
_audit_update_record
;
2024-03-26 deposited with the CCDC.	2024-12-30 downloaded from the CCDC.
;
_cell_angle_alpha 118.070(2)
_cell_angle_beta 103.177(2)
_cell_angle_gamma 94.963(2)
_cell_formula_units_Z 1
_cell_length_a 12.1208(5)
_cell_length_b 13.8895(5)
_cell_length_c 13.9198(5)
_cell_measurement_reflns_used 9941
_cell_measurement_temperature 100
_cell_measurement_theta_max 30.64
_cell_measurement_theta_min 2.36
_cell_volume 1961.45(14)
_computing_molecular_graphics 'Olex2 1.3 (Dolomanov et al., 2009)'
_computing_publication_material 'Olex2 1.3 (Dolomanov et al., 2009)'
_computing_structure_refinement 'XL  (Sheldrick, 2008)'
_computing_structure_solution 'SHELXT 2014/4 (Sheldrick, 2014)'
_diffrn_ambient_temperature 100
_diffrn_measured_fraction_theta_full 0.999
_diffrn_measured_fraction_theta_max 0.995
_diffrn_measurement_device_type 'Bruker Quest D8'
_diffrn_measurement_method '\f and \w scans'
_diffrn_radiation_monochromator graphite
_diffrn_radiation_type MoK\a
_diffrn_radiation_wavelength 0.71073
_diffrn_reflns_av_R_equivalents 0.0545
_diffrn_reflns_av_unetI/netI 0.0443
_diffrn_reflns_Laue_measured_fraction_full 0.999
_diffrn_reflns_Laue_measured_fraction_max 0.995
_diffrn_reflns_limit_h_max 16
_diffrn_reflns_limit_h_min -16
_diffrn_reflns_limit_k_max 18
_diffrn_reflns_limit_k_min -18
_diffrn_reflns_limit_l_max 18
_diffrn_reflns_limit_l_min -18
_diffrn_reflns_number 47238
_diffrn_reflns_point_group_measured_fraction_full 0.999
_diffrn_reflns_point_group_measured_fraction_max 0.995
_diffrn_reflns_theta_full 25.242
_diffrn_reflns_theta_max 27.999
_diffrn_reflns_theta_min 1.771
_diffrn_source_current 1.4
_diffrn_source_power 0.07
_diffrn_source_voltage 50.0
_diffrn_standards_number 0
_exptl_absorpt_coefficient_mu 0.175
_exptl_absorpt_correction_T_max 0.4330
_exptl_absorpt_correction_T_min 0.3685
_exptl_absorpt_correction_type multi-scan
_exptl_absorpt_process_details
;
SADABS-2008/1 (Bruker,2008) was used for absorption correction.
wR2(int) was 0.1055 before and 0.0559 after correction.
The Ratio of minimum to maximum transmission is 0.8510.
The \l/2 correction factor is 0.0015.
;
_exptl_crystal_colour colourless
_exptl_crystal_colour_primary colourless
_exptl_crystal_density_diffrn 1.216
_exptl_crystal_description prism
_exptl_crystal_F_000 772
_exptl_crystal_size_max 0.1
_exptl_crystal_size_mid 0.05
_exptl_crystal_size_min 0.05
_refine_diff_density_max 0.460
_refine_diff_density_min -0.267
_refine_diff_density_rms 0.048
_refine_ls_extinction_method none
_refine_ls_goodness_of_fit_ref 1.017
_refine_ls_hydrogen_treatment constr
_refine_ls_matrix_type full
_refine_ls_number_parameters 469
_refine_ls_number_reflns 9418
_refine_ls_number_restraints 0
_refine_ls_restrained_S_all 1.017
_refine_ls_R_factor_all 0.0661
_refine_ls_R_factor_gt 0.0450
_refine_ls_shift/su_max 0.000
_refine_ls_shift/su_mean 0.000
_refine_ls_structure_factor_coef Fsqd
_refine_ls_weighting_details 'w=1/[\s^2^(Fo^2^)+(0.0420P)^2^+0.9609P] where P=(Fo^2^+2Fc^2^)/3'
_refine_ls_weighting_scheme calc
_refine_ls_wR_factor_gt 0.0995
_refine_ls_wR_factor_ref 0.1090
_reflns_Friedel_coverage 0.000
_reflns_number_gt 7175
_reflns_number_total 9418
_reflns_threshold_expression 'I > 2\s(I)'
_cod_data_source_file d4dt03326d2.cif
_cod_data_source_block 4
_cod_original_cell_volume 1961.45(13)
_cod_database_code 7717944
_shelxl_version_number 2014/6
_shelx_space_group_comment
;
The symmetry employed for this shelxl refinement is uniquely defined
by the following loop, which should always be used as a source of
symmetry information in preference to the above space-group names.
They are only intended as comments.
;
_shelx_estimated_absorpt_t_max 0.991
_shelx_estimated_absorpt_t_min 0.983
_olex2_refinement_description
;
1. Fixed Uiso
 At 1.2 times of:
  All C(H) groups, All C(H,H) groups
2.a Riding coordinates:
 C32(H32A,H32B)
2.b Secondary CH2 refined with riding coordinates:
 C8(H8A,H8B), C9(H9A,H9B), C10(H10A,H10B), C11(H11A,H11B), C12(H12A,H12B),
 C13(H13A,H13B), C20(H20A,H20B), C21(H21A,H21B), C22(H22A,H22B), C23(H23A,H23B),
  C24(H24A,H24B), C25(H25A,H25B), C33(H33A,H33B), C34(H34A,H34B), C35(H35A,
 H35B), C36(H36A,H36B), C37(H37A,H37B)
2.c Aromatic/amide H refined with riding coordinates:
 C2S(H2S), C3S(H3S), C4(H4), C4S(H4S), C5(H5), C5S(H5S), C6(H6), C7(H7),
 C7S(H7S), C8S(H8S), C9S(H9S), C10S(H10S), C16(H16), C17(H17), C18(H18),
 C19(H19), C28(H28), C29(H29), C30(H30), C31(H31)
;
_olex2_submission_special_instructions 'No special instructions were received'

loop_
_space_group_symop_operation_xyz
'x, y, z'
'-x, -y, -z'

loop_
_atom_site_label
_atom_site_type_symbol
_atom_site_fract_x
_atom_site_fract_y
_atom_site_fract_z
_atom_site_U_iso_or_equiv
_atom_site_adp_type
_atom_site_occupancy
_atom_site_site_symmetry_order
_atom_site_calc_flag
_atom_site_refinement_flags_posn
_atom_site_refinement_flags_adp
_atom_site_refinement_flags_occupancy
_atom_site_disorder_assembly
_atom_site_disorder_group
K1 K 0.43124(3) 0.41112(3) 0.54969(3) 0.01999(9) Uani 1 1 d . . . . .
O1 O 0.42491(9) 0.40009(9) 0.36212(9) 0.0169(2) Uani 1 1 d . . . . .
N1 N 0.08625(12) 0.16680(12) -0.09629(12) 0.0220(3) Uani 1 1 d . . . . .
N2 N 0.23030(12) 0.66456(11) 0.51374(11) 0.0189(3) Uani 1 1 d . . . . .
N3 N 0.64414(12) 0.40333(11) 0.15224(11) 0.0180(3) Uani 1 1 d . . . . .
C1 C 0.33353(13) 0.36260(12) 0.26369(13) 0.0150(3) Uani 1 1 d . . . . .
C1S C 0.42054(17) 0.15134(14) 0.61207(16) 0.0286(4) Uani 1 1 d . . . . .
C2 C 0.32852(13) 0.23941(12) 0.17004(13) 0.0154(3) Uani 1 1 d . . . . .
C2S C 0.4090(2) 0.14692(16) 0.50509(18) 0.0387(5) Uani 1 1 d . . . . .
H2S H 0.4709 0.1331 0.4726 0.046 Uiso 1 1 calc R U . . .
C3 C 0.26367(14) 0.18725(13) 0.05296(13) 0.0175(3) Uani 1 1 d . . . . .
C3S C 0.3096(2) 0.16247(16) 0.44945(17) 0.0403(5) Uani 1 1 d . . . . .
H3S H 0.3037 0.1604 0.3793 0.048 Uiso 1 1 calc R U . . .
C4 C 0.27492(15) 0.08102(13) -0.02247(14) 0.0215(3) Uani 1 1 d . . . . .
H4 H 0.2323 0.0463 -0.1012 0.026 Uiso 1 1 calc R U . . .
C4S C 0.2170(2) 0.18124(17) 0.49459(19) 0.0433(5) Uani 1 1 d . . . . .
H4S H 0.1485 0.1917 0.4550 0.052 Uiso 1 1 calc R U . . .
C5 C 0.34651(15) 0.02472(14) 0.01431(15) 0.0251(4) Uani 1 1 d . . . . .
H5 H 0.3539 -0.0471 -0.0389 0.030 Uiso 1 1 calc R U . . .
C5S C 0.22443(19) 0.18453(17) 0.59459(18) 0.0384(5) Uani 1 1 d . . . . .
H5S H 0.1601 0.1961 0.6237 0.046 Uiso 1 1 calc R U . . .
C6 C 0.40717(15) 0.07405(14) 0.12934(15) 0.0241(4) Uani 1 1 d . . . . .
H6 H 0.4553 0.0357 0.1560 0.029 Uiso 1 1 calc R U . . .
C6S C 0.32572(16) 0.17112(14) 0.65669(15) 0.0270(4) Uani 1 1 d . . . . .
C7 C 0.39708(14) 0.17999(13) 0.20537(14) 0.0194(3) Uani 1 1 d . . . . .
H7 H 0.4384 0.2130 0.2842 0.023 Uiso 1 1 calc R U . . .
C7S C 0.33532(18) 0.17491(16) 0.76240(17) 0.0349(4) Uani 1 1 d . . . . .
H7S H 0.2727 0.1882 0.7939 0.042 Uiso 1 1 calc R U . . .
C8 C 0.18378(14) 0.24367(13) 0.00621(13) 0.0189(3) Uani 1 1 d . . . . .
H8A H 0.1521 0.2934 0.0668 0.023 Uiso 1 1 calc R U . . .
H8B H 0.2304 0.2914 -0.0119 0.023 Uiso 1 1 calc R U . . .
C8S C 0.43406(19) 0.15950(18) 0.81878(18) 0.0395(5) Uani 1 1 d . . . . .
H8S H 0.4398 0.1624 0.8894 0.047 Uiso 1 1 calc R U . . .
C9 C 0.00435(15) 0.10799(14) -0.06739(15) 0.0247(4) Uani 1 1 d . . . . .
H9A H -0.0195 0.1638 -0.0036 0.030 Uiso 1 1 calc R U . . .
H9B H 0.0441 0.0615 -0.0410 0.030 Uiso 1 1 calc R U . . .
C9S C 0.52649(19) 0.13951(18) 0.7732(2) 0.0431(5) Uani 1 1 d . . . . .
H9S H 0.5946 0.1286 0.8129 0.052 Uiso 1 1 calc R U . . .
C10 C -0.10321(17) 0.03381(16) -0.16823(17) 0.0340(4) Uani 1 1 d . . . . .
H10A H -0.1573 -0.0014 -0.1441 0.041 Uiso 1 1 calc R U . . .
H10B H -0.0807 -0.0266 -0.2296 0.041 Uiso 1 1 calc R U . . .
C10S C 0.52009(18) 0.13550(17) 0.6727(2) 0.0395(5) Uani 1 1 d . . . . .
H10S H 0.5839 0.1218 0.6429 0.047 Uiso 1 1 calc R U . . .
C11 C -0.16399(18) 0.10218(17) -0.21368(18) 0.0384(5) Uani 1 1 d . . . . .
H11A H -0.2301 0.0520 -0.2832 0.046 Uiso 1 1 calc R U . . .
H11B H -0.1948 0.1569 -0.1555 0.046 Uiso 1 1 calc R U . . .
C12 C -0.07872(19) 0.16320(17) -0.24169(17) 0.0381(5) Uani 1 1 d . . . . .
H12A H -0.1168 0.2117 -0.2662 0.046 Uiso 1 1 calc R U . . .
H12B H -0.0546 0.1082 -0.3057 0.046 Uiso 1 1 calc R U . . .
C13 C 0.02789(17) 0.23440(15) -0.13816(15) 0.0288(4) Uani 1 1 d . . . . .
H13A H 0.0832 0.2723 -0.1589 0.035 Uiso 1 1 calc R U . . .
H13B H 0.0042 0.2929 -0.0762 0.035 Uiso 1 1 calc R U . . .
C14 C 0.21910(14) 0.36339(13) 0.29757(13) 0.0161(3) Uani 1 1 d . . . . .
C15 C 0.20419(14) 0.45807(13) 0.39258(13) 0.0178(3) Uani 1 1 d . . . . .
C16 C 0.10714(15) 0.44666(14) 0.42772(15) 0.0233(4) Uani 1 1 d . . . . .
H16 H 0.0984 0.5092 0.4925 0.028 Uiso 1 1 calc R U . . .
C17 C 0.02302(16) 0.34759(14) 0.37178(15) 0.0249(4) Uani 1 1 d . . . . .
H17 H -0.0424 0.3430 0.3974 0.030 Uiso 1 1 calc R U . . .
C18 C 0.03574(15) 0.25622(14) 0.27879(15) 0.0221(3) Uani 1 1 d . . . . .
H18 H -0.0215 0.1880 0.2386 0.027 Uiso 1 1 calc R U . . .
C19 C 0.13351(14) 0.26485(13) 0.24424(14) 0.0187(3) Uani 1 1 d . . . . .
H19 H 0.1424 0.2004 0.1812 0.022 Uiso 1 1 calc R U . . .
C20 C 0.28801(14) 0.57267(13) 0.46139(13) 0.0184(3) Uani 1 1 d . . . . .
H20A H 0.3500 0.5738 0.5223 0.022 Uiso 1 1 calc R U . . .
H20B H 0.3252 0.5849 0.4105 0.022 Uiso 1 1 calc R U . . .
C21 C 0.16474(15) 0.68894(14) 0.42867(15) 0.0236(4) Uani 1 1 d . . . . .
H21A H 0.1083 0.6200 0.3653 0.028 Uiso 1 1 calc R U . . .
H21B H 0.2188 0.7133 0.3966 0.028 Uiso 1 1 calc R U . . .
C22 C 0.09994(16) 0.78034(15) 0.48132(16) 0.0283(4) Uani 1 1 d . . . . .
H22A H 0.0597 0.7978 0.4230 0.034 Uiso 1 1 calc R U . . .
H22B H 0.0404 0.7532 0.5065 0.034 Uiso 1 1 calc R U . . .
C23 C 0.18337(18) 0.88585(15) 0.58288(18) 0.0351(5) Uani 1 1 d . . . . .
H23A H 0.2352 0.9198 0.5559 0.042 Uiso 1 1 calc R U . . .
H23B H 0.1388 0.9409 0.6212 0.042 Uiso 1 1 calc R U . . .
C24 C 0.25587(17) 0.85852(15) 0.66723(16) 0.0299(4) Uani 1 1 d . . . . .
H24A H 0.2053 0.8358 0.7032 0.036 Uiso 1 1 calc R U . . .
H24B H 0.3156 0.9261 0.7284 0.036 Uiso 1 1 calc R U . . .
C25 C 0.31509(15) 0.76429(14) 0.60777(14) 0.0229(4) Uani 1 1 d . . . . .
H25A H 0.3711 0.7897 0.5781 0.028 Uiso 1 1 calc R U . . .
H25B H 0.3590 0.7458 0.6638 0.028 Uiso 1 1 calc R U . . .
C26 C 0.35118(14) 0.43744(12) 0.21017(12) 0.0155(3) Uani 1 1 d . . . . .
C27 C 0.44966(14) 0.44274(12) 0.17231(13) 0.0166(3) Uani 1 1 d . . . . .
C28 C 0.46104(15) 0.50826(13) 0.12243(13) 0.0197(3) Uani 1 1 d . . . . .
H28 H 0.5266 0.5114 0.0965 0.024 Uiso 1 1 calc R U . . .
C29 C 0.37966(16) 0.56886(14) 0.10962(14) 0.0239(4) Uani 1 1 d . . . . .
H29 H 0.3893 0.6126 0.0751 0.029 Uiso 1 1 calc R U . . .
C30 C 0.28426(15) 0.56512(14) 0.14761(14) 0.0222(3) Uani 1 1 d . . . . .
H30 H 0.2284 0.6071 0.1404 0.027 Uiso 1 1 calc R U . . .
C31 C 0.27093(14) 0.49933(13) 0.19644(13) 0.0182(3) Uani 1 1 d . . . . .
H31 H 0.2046 0.4965 0.2213 0.022 Uiso 1 1 calc R U . . .
C32 C 0.53946(14) 0.37337(13) 0.17671(14) 0.0181(3) Uani 1 1 d . . . . .
H32A H 0.5609 0.3751 0.2489 0.022 Uiso 1 1 d R U . . .
H32B H 0.5046 0.2955 0.1155 0.022 Uiso 1 1 d R U . . .
C33 C 0.70726(15) 0.31345(14) 0.12496(15) 0.0230(4) Uani 1 1 d . . . . .
H33A H 0.6540 0.2418 0.0627 0.028 Uiso 1 1 calc R U . . .
H33B H 0.7352 0.3056 0.1929 0.028 Uiso 1 1 calc R U . . .
C34 C 0.81021(16) 0.33746(16) 0.08819(16) 0.0278(4) Uani 1 1 d . . . . .
H34A H 0.8538 0.2776 0.0746 0.033 Uiso 1 1 calc R U . . .
H34B H 0.7815 0.3371 0.0155 0.033 Uiso 1 1 calc R U . . .
C35 C 0.89119(16) 0.44988(17) 0.17813(18) 0.0335(4) Uani 1 1 d . . . . .
H35A H 0.9503 0.4683 0.1470 0.040 Uiso 1 1 calc R U . . .
H35B H 0.9322 0.4456 0.2457 0.040 Uiso 1 1 calc R U . . .
C36 C 0.82348(16) 0.54137(16) 0.21390(17) 0.0301(4) Uani 1 1 d . . . . .
H36A H 0.7943 0.5550 0.1499 0.036 Uiso 1 1 calc R U . . .
H36B H 0.8757 0.6117 0.2796 0.036 Uiso 1 1 calc R U . . .
C37 C 0.72117(15) 0.50818(14) 0.24729(14) 0.0233(4) Uani 1 1 d . . . . .
H37A H 0.7506 0.4993 0.3144 0.028 Uiso 1 1 calc R U . . .
H37B H 0.6773 0.5681 0.2687 0.028 Uiso 1 1 calc R U . . .

loop_
_atom_site_aniso_label
_atom_site_aniso_U_11
_atom_site_aniso_U_22
_atom_site_aniso_U_33
_atom_site_aniso_U_23
_atom_site_aniso_U_13
_atom_site_aniso_U_12
K1 0.02542(19) 0.01712(17) 0.01589(17) 0.00735(13) 0.00748(14) 0.00050(14)
O1 0.0171(6) 0.0180(5) 0.0129(5) 0.0065(4) 0.0035(4) 0.0020(4)
N1 0.0234(8) 0.0211(7) 0.0178(7) 0.0090(6) 0.0024(6) 0.0036(6)
N2 0.0192(7) 0.0170(6) 0.0187(7) 0.0069(6) 0.0072(6) 0.0061(6)
N3 0.0168(7) 0.0177(6) 0.0197(7) 0.0083(6) 0.0084(6) 0.0041(5)
C1 0.0159(8) 0.0146(7) 0.0138(7) 0.0064(6) 0.0055(6) 0.0028(6)
C1S 0.0302(10) 0.0154(8) 0.0372(10) 0.0105(8) 0.0127(9) 0.0011(7)
C2 0.0152(8) 0.0144(7) 0.0183(7) 0.0079(6) 0.0093(6) 0.0026(6)
C2S 0.0470(13) 0.0236(10) 0.0427(12) 0.0120(9) 0.0237(11) -0.0023(9)
C3 0.0176(8) 0.0171(7) 0.0187(8) 0.0089(6) 0.0079(7) 0.0030(6)
C3S 0.0595(15) 0.0212(9) 0.0278(10) 0.0105(8) 0.0024(10) -0.0086(9)
C4 0.0217(9) 0.0200(8) 0.0178(8) 0.0057(7) 0.0070(7) 0.0028(7)
C4S 0.0480(14) 0.0298(11) 0.0394(12) 0.0137(9) 0.0003(10) 0.0070(10)
C5 0.0267(9) 0.0175(8) 0.0285(9) 0.0076(7) 0.0127(8) 0.0059(7)
C5S 0.0342(11) 0.0321(10) 0.0360(11) 0.0087(9) 0.0063(9) 0.0109(9)
C6 0.0229(9) 0.0203(8) 0.0322(9) 0.0152(7) 0.0087(8) 0.0067(7)
C6S 0.0275(10) 0.0178(8) 0.0284(9) 0.0062(7) 0.0084(8) 0.0049(7)
C7 0.0187(8) 0.0199(8) 0.0205(8) 0.0107(7) 0.0071(7) 0.0023(7)
C7S 0.0328(11) 0.0335(10) 0.0311(10) 0.0100(9) 0.0128(9) 0.0029(9)
C8 0.0209(8) 0.0176(7) 0.0163(8) 0.0070(6) 0.0061(7) 0.0033(7)
C8S 0.0411(12) 0.0399(12) 0.0332(11) 0.0214(10) 0.0024(9) -0.0053(10)
C9 0.0220(9) 0.0229(8) 0.0254(9) 0.0112(7) 0.0038(7) 0.0029(7)
C9S 0.0286(11) 0.0409(12) 0.0632(15) 0.0346(12) 0.0035(11) 0.0014(9)
C10 0.0257(10) 0.0253(9) 0.0374(11) 0.0097(8) 0.0009(8) 0.0029(8)
C10S 0.0301(11) 0.0330(11) 0.0631(15) 0.0268(11) 0.0213(11) 0.0088(9)
C11 0.0298(11) 0.0286(10) 0.0337(11) 0.0048(9) -0.0058(9) 0.0072(8)
C12 0.0443(13) 0.0368(11) 0.0246(10) 0.0128(9) -0.0008(9) 0.0160(10)
C13 0.0346(11) 0.0273(9) 0.0242(9) 0.0146(8) 0.0045(8) 0.0086(8)
C14 0.0180(8) 0.0194(7) 0.0155(7) 0.0110(6) 0.0077(6) 0.0066(6)
C15 0.0211(8) 0.0183(8) 0.0169(7) 0.0103(6) 0.0073(7) 0.0059(6)
C16 0.0278(9) 0.0224(8) 0.0252(9) 0.0121(7) 0.0160(8) 0.0100(7)
C17 0.0256(9) 0.0255(9) 0.0331(10) 0.0178(8) 0.0179(8) 0.0081(7)
C18 0.0213(9) 0.0203(8) 0.0278(9) 0.0139(7) 0.0093(7) 0.0032(7)
C19 0.0210(8) 0.0188(8) 0.0186(8) 0.0099(6) 0.0085(7) 0.0063(7)
C20 0.0181(8) 0.0192(8) 0.0172(8) 0.0073(6) 0.0077(7) 0.0060(6)
C21 0.0236(9) 0.0245(8) 0.0260(9) 0.0140(7) 0.0091(7) 0.0094(7)
C22 0.0273(10) 0.0273(9) 0.0389(11) 0.0202(8) 0.0145(9) 0.0134(8)
C23 0.0372(11) 0.0202(9) 0.0496(12) 0.0142(9) 0.0216(10) 0.0126(8)
C24 0.0291(10) 0.0193(8) 0.0324(10) 0.0039(8) 0.0147(8) 0.0047(7)
C25 0.0200(8) 0.0194(8) 0.0230(8) 0.0053(7) 0.0087(7) 0.0027(7)
C26 0.0193(8) 0.0132(7) 0.0112(7) 0.0041(6) 0.0050(6) 0.0020(6)
C27 0.0186(8) 0.0143(7) 0.0130(7) 0.0043(6) 0.0048(6) 0.0019(6)
C28 0.0213(8) 0.0208(8) 0.0191(8) 0.0103(7) 0.0094(7) 0.0045(7)
C29 0.0311(10) 0.0236(8) 0.0245(9) 0.0164(7) 0.0116(8) 0.0073(7)
C30 0.0253(9) 0.0213(8) 0.0245(8) 0.0132(7) 0.0099(7) 0.0101(7)
C31 0.0190(8) 0.0183(8) 0.0180(8) 0.0080(6) 0.0090(7) 0.0050(6)
C32 0.0194(8) 0.0178(7) 0.0186(8) 0.0092(6) 0.0084(7) 0.0040(6)
C33 0.0227(9) 0.0242(8) 0.0260(9) 0.0138(7) 0.0101(7) 0.0091(7)
C34 0.0240(9) 0.0343(10) 0.0329(10) 0.0188(8) 0.0155(8) 0.0135(8)
C35 0.0203(9) 0.0443(11) 0.0414(11) 0.0251(10) 0.0114(9) 0.0066(8)
C36 0.0209(9) 0.0295(10) 0.0358(10) 0.0146(8) 0.0082(8) -0.0010(8)
C37 0.0224(9) 0.0211(8) 0.0209(8) 0.0076(7) 0.0054(7) 0.0006(7)

loop_
_atom_type_symbol
_atom_type_description
_atom_type_scat_dispersion_real
_atom_type_scat_dispersion_imag
_atom_type_scat_source
C C 0.0033 0.0016 'International Tables Vol C Tables 4.2.6.8 and 6.1.1.4'
H H 0.0000 0.0000 'International Tables Vol C Tables 4.2.6.8 and 6.1.1.4'
K K 0.2009 0.2494 'International Tables Vol C Tables 4.2.6.8 and 6.1.1.4'
N N 0.0061 0.0033 'International Tables Vol C Tables 4.2.6.8 and 6.1.1.4'
O O 0.0106 0.0060 'International Tables Vol C Tables 4.2.6.8 and 6.1.1.4'

loop_
_geom_angle_atom_site_label_1
_geom_angle_atom_site_label_2
_geom_angle_atom_site_label_3
_geom_angle
_geom_angle_site_symmetry_1
_geom_angle_site_symmetry_3
_geom_angle_publ_flag
O1 K1 O1 84.09(4) . 2_666 ?
O1 K1 C1 20.01(3) 2_666 2_666 ?
O1 K1 C1 100.70(4) . 2_666 ?
O1 K1 C2S 107.29(4) . . ?
O1 K1 C2S 143.56(5) 2_666 . ?
O1 K1 C3S 166.71(5) 2_666 . ?
O1 K1 C3S 97.33(5) . . ?
O1 K1 C15 56.57(4) . . ?
O1 K1 C15 98.40(4) 2_666 . ?
O1 K1 C20 73.65(4) . 2_666 ?
O1 K1 C20 58.03(4) . . ?
O1 K1 C20 72.96(4) 2_666 . ?
O1 K1 C20 57.90(4) 2_666 2_666 ?
O1 K1 C26 46.22(3) 2_666 2_666 ?
O1 K1 C26 124.63(4) . 2_666 ?
O1 K1 C27 145.20(4) . 2_666 ?
O1 K1 C27 61.17(4) 2_666 2_666 ?
O1 K1 C32 134.76(4) . 2_666 ?
O1 K1 C32 59.26(3) 2_666 2_666 ?
O1 K1 C37 98.26(4) 2_666 2_666 ?
O1 K1 C37 140.80(4) . 2_666 ?
C1 K1 C37 92.19(4) 2_666 2_666 ?
C2S K1 C1 126.08(5) . 2_666 ?
C2S K1 C15 116.94(5) . . ?
C2S K1 C20 142.60(5) . . ?
C2S K1 C20 91.43(5) . 2_666 ?
C2S K1 C32 117.94(4) . 2_666 ?
C2S K1 C37 93.88(4) . 2_666 ?
C3S K1 C1 149.67(5) . 2_666 ?
C3S K1 C2S 23.78(6) . . ?
C3S K1 C15 93.33(5) . . ?
C3S K1 C20 118.99(5) . . ?
C3S K1 C20 109.71(5) . 2_666 ?
C3S K1 C26 125.50(5) . 2_666 ?
C3S K1 C27 115.97(5) . 2_666 ?
C3S K1 C32 124.60(5) . 2_666 ?
C3S K1 C37 89.00(5) . 2_666 ?
C15 K1 C1 116.96(4) . 2_666 ?
C15 K1 C20 127.45(4) . 2_666 ?
C15 K1 C20 25.67(4) . . ?
C15 K1 C32 100.60(4) . 2_666 ?
C15 K1 C37 84.55(4) . 2_666 ?
C20 K1 C1 91.29(4) . 2_666 ?
C20 K1 C1 53.81(4) 2_666 2_666 ?
C20 K1 C20 113.18(3) 2_666 . ?
C20 K1 C32 84.64(4) . 2_666 ?
C20 K1 C32 103.19(4) 2_666 2_666 ?
C20 K1 C37 139.78(4) 2_666 2_666 ?
C20 K1 C37 85.08(4) . 2_666 ?
C26 K1 C1 26.44(3) 2_666 2_666 ?
C26 K1 C2S 103.66(5) 2_666 . ?
C26 K1 C15 137.12(4) 2_666 . ?
C26 K1 C20 112.79(4) 2_666 . ?
C26 K1 C20 60.72(4) 2_666 2_666 ?
C26 K1 C32 44.65(4) 2_666 2_666 ?
C26 K1 C37 79.32(4) 2_666 2_666 ?
C27 K1 C1 44.95(4) 2_666 2_666 ?
C27 K1 C2S 100.45(5) 2_666 . ?
C27 K1 C15 126.49(4) 2_666 . ?
C27 K1 C20 85.24(4) 2_666 2_666 ?
C27 K1 C20 108.93(4) 2_666 . ?
C27 K1 C26 24.89(4) 2_666 2_666 ?
C27 K1 C32 25.90(4) 2_666 2_666 ?
C27 K1 C37 54.59(4) 2_666 2_666 ?
C32 K1 C1 51.70(4) 2_666 2_666 ?
C32 K1 C37 40.59(4) 2_666 2_666 ?
K1 O1 K1 95.91(4) . 2_666 ?
C1 O1 K1 131.25(9) . . ?
C1 O1 K1 120.43(9) . 2_666 ?
C8 N1 C9 109.93(13) . . ?
C8 N1 C13 107.43(13) . . ?
C13 N1 C9 109.91(14) . . ?
C21 N2 C20 111.01(12) . . ?
C25 N2 C20 110.50(13) . . ?
C25 N2 C21 110.72(13) . . ?
C32 N3 C33 110.06(12) . . ?
C37 N3 C32 112.32(12) . . ?
C37 N3 C33 109.55(13) . . ?
O1 C1 K1 39.56(6) . 2_666 ?
O1 C1 C2 111.76(12) . . ?
O1 C1 C14 106.99(11) . . ?
O1 C1 C26 109.40(12) . . ?
C2 C1 K1 130.96(9) . 2_666 ?
C14 C1 K1 117.52(9) . 2_666 ?
C14 C1 C2 108.34(12) . . ?
C14 C1 C26 114.09(12) . . ?
C26 C1 K1 70.53(8) . 2_666 ?
C26 C1 C2 106.33(11) . . ?
C6S C1S C2S 117.70(18) . . ?
C10S C1S C2S 123.12(18) . . ?
C10S C1S C6S 119.17(18) . . ?
C3 C2 C1 125.02(13) . . ?
C7 C2 C1 116.72(14) . . ?
C7 C2 C3 118.20(14) . . ?
K1 C2S H2S 94.6 . . ?
C1S C2S K1 108.66(12) . . ?
C1S C2S H2S 119.7 . . ?
C3S C2S K1 66.47(11) . . ?
C3S C2S C1S 120.62(19) . . ?
C3S C2S H2S 119.7 . . ?
C2 C3 C8 122.36(13) . . ?
C4 C3 C2 118.94(15) . . ?
C4 C3 C8 118.69(14) . . ?
K1 C3S H3S 81.9 . . ?
C2S C3S K1 89.76(12) . . ?
C2S C3S H3S 119.6 . . ?
C2S C3S C4S 120.75(19) . . ?
C4S C3S K1 98.25(13) . . ?
C4S C3S H3S 119.6 . . ?
C3 C4 H4 119.1 . . ?
C5 C4 C3 121.76(16) . . ?
C5 C4 H4 119.1 . . ?
C3S C4S H4S 119.9 . . ?
C5S C4S C3S 120.2(2) . . ?
C5S C4S H4S 119.9 . . ?
C4 C5 H5 120.3 . . ?
C6 C5 C4 119.41(15) . . ?
C6 C5 H5 120.3 . . ?
C4S C5S H5S 119.3 . . ?
C4S C5S C6S 121.5(2) . . ?
C6S C5S H5S 119.3 . . ?
C5 C6 H6 120.3 . . ?
C5 C6 C7 119.42(16) . . ?
C7 C6 H6 120.3 . . ?
C1S C6S C7S 118.46(18) . . ?
C5S C6S C1S 119.27(18) . . ?
C5S C6S C7S 122.26(18) . . ?
C2 C7 H7 118.9 . . ?
C6 C7 C2 122.20(16) . . ?
C6 C7 H7 118.9 . . ?
C6S C7S H7S 119.8 . . ?
C8S C7S C6S 120.43(18) . . ?
C8S C7S H7S 119.8 . . ?
N1 C8 C3 114.88(13) . . ?
N1 C8 H8A 108.5 . . ?
N1 C8 H8B 108.5 . . ?
C3 C8 H8A 108.5 . . ?
C3 C8 H8B 108.5 . . ?
H8A C8 H8B 107.5 . . ?
C7S C8S H8S 119.8 . . ?
C7S C8S C9S 120.30(19) . . ?
C9S C8S H8S 119.8 . . ?
N1 C9 H9A 109.1 . . ?
N1 C9 H9B 109.1 . . ?
N1 C9 C10 112.32(15) . . ?
H9A C9 H9B 107.9 . . ?
C10 C9 H9A 109.1 . . ?
C10 C9 H9B 109.1 . . ?
C8S C9S H9S 119.6 . . ?
C10S C9S C8S 120.7(2) . . ?
C10S C9S H9S 119.6 . . ?
C9 C10 H10A 109.6 . . ?
C9 C10 H10B 109.6 . . ?
C9 C10 C11 110.47(15) . . ?
H10A C10 H10B 108.1 . . ?
C11 C10 H10A 109.6 . . ?
C11 C10 H10B 109.6 . . ?
C1S C10S H10S 119.5 . . ?
C9S C10S C1S 120.93(19) . . ?
C9S C10S H10S 119.5 . . ?
C10 C11 H11A 109.8 . . ?
C10 C11 H11B 109.8 . . ?
H11A C11 H11B 108.2 . . ?
C12 C11 C10 109.54(17) . . ?
C12 C11 H11A 109.8 . . ?
C12 C11 H11B 109.8 . . ?
C11 C12 H12A 109.5 . . ?
C11 C12 H12B 109.5 . . ?
C11 C12 C13 110.66(16) . . ?
H12A C12 H12B 108.1 . . ?
C13 C12 H12A 109.5 . . ?
C13 C12 H12B 109.5 . . ?
N1 C13 C12 111.81(15) . . ?
N1 C13 H13A 109.3 . . ?
N1 C13 H13B 109.3 . . ?
C12 C13 H13A 109.3 . . ?
C12 C13 H13B 109.3 . . ?
H13A C13 H13B 107.9 . . ?
C15 C14 C1 122.22(14) . . ?
C19 C14 C1 120.13(13) . . ?
C19 C14 C15 117.09(14) . . ?
C14 C15 K1 84.43(9) . . ?
C14 C15 C20 124.72(14) . . ?
C16 C15 K1 108.31(10) . . ?
C16 C15 C14 118.66(15) . . ?
C16 C15 C20 116.62(14) . . ?
C20 C15 K1 78.05(9) . . ?
C15 C16 H16 118.7 . . ?
C17 C16 C15 122.65(15) . . ?
C17 C16 H16 118.7 . . ?
C16 C17 H17 120.5 . . ?
C18 C17 C16 119.07(15) . . ?
C18 C17 H17 120.5 . . ?
C17 C18 H18 120.4 . . ?
C17 C18 C19 119.21(16) . . ?
C19 C18 H18 120.4 . . ?
C14 C19 H19 118.4 . . ?
C18 C19 C14 123.28(15) . . ?
C18 C19 H19 118.4 . . ?
K1 C20 K1 66.82(3) 2_666 . ?
K1 C20 H20A 34.8 . . ?
K1 C20 H20A 60.2 2_666 . ?
K1 C20 H20B 108.8 . . ?
K1 C20 H20B 48.0 2_666 . ?
N2 C20 K1 134.87(10) . . ?
N2 C20 K1 128.49(10) . 2_666 ?
N2 C20 C15 112.73(13) . . ?
N2 C20 H20A 109.0 . . ?
N2 C20 H20B 109.0 . . ?
C15 C20 K1 118.34(9) . 2_666 ?
C15 C20 K1 76.27(8) . . ?
C15 C20 H20A 109.0 . . ?
C15 C20 H20B 109.0 . . ?
H20A C20 H20B 107.8 . . ?
N2 C21 H21A 109.4 . . ?
N2 C21 H21B 109.4 . . ?
N2 C21 C22 111.22(14) . . ?
H21A C21 H21B 108.0 . . ?
C22 C21 H21A 109.4 . . ?
C22 C21 H21B 109.4 . . ?
C21 C22 H22A 109.5 . . ?
C21 C22 H22B 109.5 . . ?
H22A C22 H22B 108.1 . . ?
C23 C22 C21 110.85(15) . . ?
C23 C22 H22A 109.5 . . ?
C23 C22 H22B 109.5 . . ?
C22 C23 H23A 109.6 . . ?
C22 C23 H23B 109.6 . . ?
H23A C23 H23B 108.1 . . ?
C24 C23 C22 110.37(15) . . ?
C24 C23 H23A 109.6 . . ?
C24 C23 H23B 109.6 . . ?
C23 C24 H24A 109.4 . . ?
C23 C24 H24B 109.4 . . ?
C23 C24 C25 110.96(15) . . ?
H24A C24 H24B 108.0 . . ?
C25 C24 H24A 109.4 . . ?
C25 C24 H24B 109.4 . . ?
N2 C25 C24 111.18(14) . . ?
N2 C25 H25A 109.4 . . ?
N2 C25 H25B 109.4 . . ?
C24 C25 H25A 109.4 . . ?
C24 C25 H25B 109.4 . . ?
H25A C25 H25B 108.0 . . ?
C1 C26 K1 83.03(8) . 2_666 ?
C27 C26 K1 76.21(9) . 2_666 ?
C27 C26 C1 120.54(13) . . ?
C31 C26 K1 111.95(10) . 2_666 ?
C31 C26 C1 121.56(13) . . ?
C31 C26 C27 117.90(14) . . ?
C26 C27 K1 78.89(8) . 2_666 ?
C26 C27 C32 122.46(13) . . ?
C28 C27 K1 111.37(10) . 2_666 ?
C28 C27 C26 118.93(14) . . ?
C28 C27 C32 118.48(13) . . ?
C32 C27 K1 84.29(9) . 2_666 ?
C27 C28 H28 119.0 . . ?
C29 C28 C27 121.95(15) . . ?
C29 C28 H28 119.0 . . ?
C28 C29 H29 120.3 . . ?
C30 C29 C28 119.40(15) . . ?
C30 C29 H29 120.3 . . ?
C29 C30 H30 120.3 . . ?
C29 C30 C31 119.40(15) . . ?
C31 C30 H30 120.3 . . ?
C26 C31 H31 118.8 . . ?
C30 C31 C26 122.42(14) . . ?
C30 C31 H31 118.8 . . ?
K1 C32 H32A 50.0 2_666 . ?
K1 C32 H32B 148.7 2_666 . ?
N3 C32 K1 104.63(9) . 2_666 ?
N3 C32 C27 114.56(13) . . ?
N3 C32 H32A 109.8 . . ?
N3 C32 H32B 104.3 . . ?
C27 C32 K1 69.82(8) . 2_666 ?
C27 C32 H32A 111.6 . . ?
C27 C32 H32B 107.9 . . ?
H32A C32 H32B 108.3 . . ?
N3 C33 H33A 109.4 . . ?
N3 C33 H33B 109.4 . . ?
N3 C33 C34 111.14(14) . . ?
H33A C33 H33B 108.0 . . ?
C34 C33 H33A 109.4 . . ?
C34 C33 H33B 109.4 . . ?
C33 C34 H34A 109.3 . . ?
C33 C34 H34B 109.3 . . ?
H34A C34 H34B 108.0 . . ?
C35 C34 C33 111.52(15) . . ?
C35 C34 H34A 109.3 . . ?
C35 C34 H34B 109.3 . . ?
C34 C35 H35A 109.5 . . ?
C34 C35 H35B 109.5 . . ?
C34 C35 C36 110.66(15) . . ?
H35A C35 H35B 108.1 . . ?
C36 C35 H35A 109.5 . . ?
C36 C35 H35B 109.5 . . ?
C35 C36 H36A 109.5 . . ?
C35 C36 H36B 109.5 . . ?
C35 C36 C37 110.83(15) . . ?
H36A C36 H36B 108.1 . . ?
C37 C36 H36A 109.5 . . ?
C37 C36 H36B 109.5 . . ?
K1 C37 H37A 62.2 2_666 . ?
K1 C37 H37B 52.0 2_666 . ?
N3 C37 K1 102.46(9) . 2_666 ?
N3 C37 C36 110.40(14) . . ?
N3 C37 H37A 109.6 . . ?
N3 C37 H37B 109.6 . . ?
C36 C37 K1 146.70(11) . 2_666 ?
C36 C37 H37A 109.6 . . ?
C36 C37 H37B 109.6 . . ?
H37A C37 H37B 108.1 . . ?

loop_
_geom_bond_atom_site_label_1
_geom_bond_atom_site_label_2
_geom_bond_distance
_geom_bond_site_symmetry_2
_geom_bond_publ_flag
K1 O1 2.5251(11) . ?
K1 O1 2.5742(11) 2_666 ?
K1 C1 3.4849(16) 2_666 ?
K1 C2S 3.396(2) . ?
K1 C3S 3.1136(19) . ?
K1 C15 3.4191(16) . ?
K1 C20 3.4434(16) . ?
K1 C20 3.4342(16) 2_666 ?
K1 C26 3.3101(16) 2_666 ?
K1 C27 3.2761(15) 2_666 ?
K1 C32 3.4729(16) 2_666 ?
K1 C37 3.5231(17) 2_666 ?
O1 K1 2.5742(11) 2_666 ?
O1 C1 1.3828(18) . ?
N1 C8 1.467(2) . ?
N1 C9 1.471(2) . ?
N1 C13 1.471(2) . ?
N2 C20 1.4699(19) . ?
N2 C21 1.464(2) . ?
N2 C25 1.457(2) . ?
N3 C32 1.4622(19) . ?
N3 C33 1.463(2) . ?
N3 C37 1.460(2) . ?
C1 K1 3.4849(16) 2_666 ?
C1 C2 1.574(2) . ?
C1 C14 1.563(2) . ?
C1 C26 1.563(2) . ?
C1S C2S 1.435(3) . ?
C1S C6S 1.415(2) . ?
C1S C10S 1.404(3) . ?
C2 C3 1.416(2) . ?
C2 C7 1.388(2) . ?
C2S H2S 0.9500 . ?
C2S C3S 1.369(3) . ?
C3 C4 1.393(2) . ?
C3 C8 1.516(2) . ?
C3S H3S 0.9500 . ?
C3S C4S 1.393(3) . ?
C4 H4 0.9500 . ?
C4 C5 1.385(2) . ?
C4S H4S 0.9500 . ?
C4S C5S 1.353(3) . ?
C5 H5 0.9500 . ?
C5 C6 1.385(2) . ?
C5S H5S 0.9500 . ?
C5S C6S 1.413(3) . ?
C6 H6 0.9500 . ?
C6 C7 1.387(2) . ?
C6S C7S 1.424(3) . ?
C7 H7 0.9500 . ?
C7S H7S 0.9500 . ?
C7S C8S 1.367(3) . ?
C8 H8A 0.9900 . ?
C8 H8B 0.9900 . ?
C8S H8S 0.9500 . ?
C8S C9S 1.396(3) . ?
C9 H9A 0.9900 . ?
C9 H9B 0.9900 . ?
C9 C10 1.518(3) . ?
C9S H9S 0.9500 . ?
C9S C10S 1.357(3) . ?
C10 H10A 0.9900 . ?
C10 H10B 0.9900 . ?
C10 C11 1.523(3) . ?
C10S H10S 0.9500 . ?
C11 H11A 0.9900 . ?
C11 H11B 0.9900 . ?
C11 C12 1.511(3) . ?
C12 H12A 0.9900 . ?
C12 H12B 0.9900 . ?
C12 C13 1.521(3) . ?
C13 H13A 0.9900 . ?
C13 H13B 0.9900 . ?
C14 C15 1.423(2) . ?
C14 C19 1.396(2) . ?
C15 C16 1.397(2) . ?
C15 C20 1.525(2) . ?
C16 H16 0.9500 . ?
C16 C17 1.388(2) . ?
C17 H17 0.9500 . ?
C17 C18 1.374(2) . ?
C18 H18 0.9500 . ?
C18 C19 1.393(2) . ?
C19 H19 0.9500 . ?
C20 K1 3.4341(16) 2_666 ?
C20 H20A 0.9900 . ?
C20 H20B 0.9900 . ?
C21 H21A 0.9900 . ?
C21 H21B 0.9900 . ?
C21 C22 1.525(2) . ?
C22 H22A 0.9900 . ?
C22 H22B 0.9900 . ?
C22 C23 1.520(3) . ?
C23 H23A 0.9900 . ?
C23 H23B 0.9900 . ?
C23 C24 1.517(3) . ?
C24 H24A 0.9900 . ?
C24 H24B 0.9900 . ?
C24 C25 1.526(2) . ?
C25 H25A 0.9900 . ?
C25 H25B 0.9900 . ?
C26 K1 3.3101(16) 2_666 ?
C26 C27 1.420(2) . ?
C26 C31 1.392(2) . ?
C27 K1 3.2760(15) 2_666 ?
C27 C28 1.395(2) . ?
C27 C32 1.524(2) . ?
C28 H28 0.9500 . ?
C28 C29 1.385(2) . ?
C29 H29 0.9500 . ?
C29 C30 1.383(2) . ?
C30 H30 0.9500 . ?
C30 C31 1.390(2) . ?
C31 H31 0.9500 . ?
C32 K1 3.4730(16) 2_666 ?
C32 H32A 0.9676 . ?
C32 H32B 0.9815 . ?
C33 H33A 0.9900 . ?
C33 H33B 0.9900 . ?
C33 C34 1.520(2) . ?
C34 H34A 0.9900 . ?
C34 H34B 0.9900 . ?
C34 C35 1.518(3) . ?
C35 H35A 0.9900 . ?
C35 H35B 0.9900 . ?
C35 C36 1.519(3) . ?
C36 H36A 0.9900 . ?
C36 H36B 0.9900 . ?
C36 C37 1.527(2) . ?
C37 K1 3.5232(17) 2_666 ?
C37 H37A 0.9900 . ?
C37 H37B 0.9900 . ?

loop_
_geom_torsion_atom_site_label_1
_geom_torsion_atom_site_label_2
_geom_torsion_atom_site_label_3
_geom_torsion_atom_site_label_4
_geom_torsion
_geom_torsion_site_symmetry_1
_geom_torsion_site_symmetry_2
_geom_torsion_site_symmetry_3
_geom_torsion_site_symmetry_4
_geom_torsion_publ_flag
K1 O1 C1 K1 132.37(14) . . . 2_666 ?
K1 O1 C1 C2 -98.95(13) . . . . ?
K1 O1 C1 C2 128.68(10) 2_666 . . . ?
K1 O1 C1 C14 -112.88(10) 2_666 . . . ?
K1 O1 C1 C14 19.50(16) . . . . ?
K1 O1 C1 C26 11.19(14) 2_666 . . . ?
K1 O1 C1 C26 143.56(9) . . . . ?
K1 C1 C2 C3 -123.46(14) 2_666 . . . ?
K1 C1 C2 C7 53.83(17) 2_666 . . . ?
K1 C1 C14 C15 7.95(18) 2_666 . . . ?
K1 C1 C14 C19 -163.27(11) 2_666 . . . ?
K1 C1 C26 C27 69.46(12) 2_666 . . . ?
K1 C1 C26 C31 -111.52(14) 2_666 . . . ?
K1 C2S C3S C4S -99.46(18) . . . . ?
K1 C3S C4S C5S -94.53(19) . . . . ?
K1 C15 C16 C17 -95.49(17) . . . . ?
K1 C15 C20 K1 53.69(7) . . . 2_666 ?
K1 C15 C20 N2 -133.25(12) . . . . ?
K1 C26 C27 C28 -108.41(14) 2_666 . . . ?
K1 C26 C27 C32 75.81(13) 2_666 . . . ?
K1 C26 C31 C30 85.52(16) 2_666 . . . ?
K1 C27 C28 C29 -88.34(17) 2_666 . . . ?
K1 C27 C32 N3 -97.35(12) 2_666 . . . ?
O1 C1 C2 C3 -164.64(13) . . . . ?
O1 C1 C2 C7 12.65(18) . . . . ?
O1 C1 C14 C15 49.38(18) . . . . ?
O1 C1 C14 C19 -121.84(15) . . . . ?
O1 C1 C26 K1 -7.53(10) . . . 2_666 ?
O1 C1 C26 C27 61.92(17) . . . . ?
O1 C1 C26 C31 -119.05(15) . . . . ?
N1 C9 C10 C11 -56.7(2) . . . . ?
N2 C21 C22 C23 56.27(19) . . . . ?
N3 C33 C34 C35 55.8(2) . . . . ?
C1 C2 C3 C4 174.57(14) . . . . ?
C1 C2 C3 C8 -4.4(2) . . . . ?
C1 C2 C7 C6 -174.92(14) . . . . ?
C1 C14 C15 K1 -62.63(13) . . . . ?
C1 C14 C15 C16 -170.47(14) . . . . ?
C1 C14 C15 C20 8.7(2) . . . . ?
C1 C14 C19 C18 172.43(14) . . . . ?
C1 C26 C27 K1 -73.15(12) . . . 2_666 ?
C1 C26 C27 C28 178.44(14) . . . . ?
C1 C26 C27 C32 2.7(2) . . . . ?
C1 C26 C31 C30 -179.09(15) . . . . ?
C1S C2S C3S K1 98.50(16) . . . . ?
C1S C2S C3S C4S -1.0(3) . . . . ?
C1S C6S C7S C8S -0.1(3) . . . . ?
C2 C1 C14 C15 170.03(13) . . . . ?
C2 C1 C14 C19 -1.20(19) . . . . ?
C2 C1 C26 K1 -128.38(10) . . . 2_666 ?
C2 C1 C26 C27 -58.93(17) . . . . ?
C2 C1 C26 C31 120.09(15) . . . . ?
C2 C3 C4 C5 0.9(2) . . . . ?
C2 C3 C8 N1 -152.62(14) . . . . ?
C2S C1S C6S C5S 0.6(2) . . . . ?
C2S C1S C6S C7S 179.52(17) . . . . ?
C2S C1S C10S C9S -179.42(19) . . . . ?
C2S C3S C4S C5S 0.1(3) . . . . ?
C3 C2 C7 C6 2.6(2) . . . . ?
C3 C4 C5 C6 1.2(2) . . . . ?
C3S C4S C5S C6S 1.1(3) . . . . ?
C4 C3 C8 N1 28.4(2) . . . . ?
C4 C5 C6 C7 -1.4(2) . . . . ?
C4S C5S C6S C1S -1.4(3) . . . . ?
C4S C5S C6S C7S 179.67(19) . . . . ?
C5 C6 C7 C2 -0.5(2) . . . . ?
C5S C6S C7S C8S 178.80(19) . . . . ?
C6S C1S C2S K1 73.75(17) . . . . ?
C6S C1S C2S C3S 0.6(3) . . . . ?
C6S C1S C10S C9S -0.3(3) . . . . ?
C6S C7S C8S C9S -0.2(3) . . . . ?
C7 C2 C3 C4 -2.7(2) . . . . ?
C7 C2 C3 C8 178.38(14) . . . . ?
C7S C8S C9S C10S 0.3(3) . . . . ?
C8 N1 C9 C10 175.58(14) . . . . ?
C8 N1 C13 C12 -177.30(15) . . . . ?
C8 C3 C4 C5 179.86(15) . . . . ?
C8S C9S C10S C1S 0.0(3) . . . . ?
C9 N1 C8 C3 67.81(17) . . . . ?
C9 N1 C13 C12 -57.71(19) . . . . ?
C9 C10 C11 C12 54.8(2) . . . . ?
C10 C11 C12 C13 -55.3(2) . . . . ?
C10S C1S C2S K1 -107.17(17) . . . . ?
C10S C1S C2S C3S 179.68(18) . . . . ?
C10S C1S C6S C5S -178.56(17) . . . . ?
C10S C1S C6S C7S 0.4(3) . . . . ?
C11 C12 C13 N1 57.7(2) . . . . ?
C13 N1 C8 C3 -172.62(13) . . . . ?
C13 N1 C9 C10 57.53(18) . . . . ?
C14 C1 C2 C3 77.73(17) . . . . ?
C14 C1 C2 C7 -104.99(15) . . . . ?
C14 C1 C26 K1 112.26(11) . . . 2_666 ?
C14 C1 C26 C27 -178.28(13) . . . . ?
C14 C1 C26 C31 0.7(2) . . . . ?
C14 C15 C16 C17 -1.8(3) . . . . ?
C14 C15 C20 K1 -20.80(19) . . . 2_666 ?
C14 C15 C20 K1 -74.49(14) . . . . ?
C14 C15 C20 N2 152.26(15) . . . . ?
C15 C14 C19 C18 0.8(2) . . . . ?
C15 C16 C17 C18 0.8(3) . . . . ?
C16 C15 C20 K1 158.36(11) . . . 2_666 ?
C16 C15 C20 K1 104.66(13) . . . . ?
C16 C15 C20 N2 -28.6(2) . . . . ?
C16 C17 C18 C19 1.0(3) . . . . ?
C17 C18 C19 C14 -1.8(3) . . . . ?
C19 C14 C15 K1 108.85(13) . . . . ?
C19 C14 C15 C16 1.0(2) . . . . ?
C19 C14 C15 C20 -179.85(14) . . . . ?
C20 N2 C21 C22 177.25(14) . . . . ?
C20 N2 C25 C24 -176.91(14) . . . . ?
C20 C15 C16 C17 178.98(15) . . . . ?
C21 N2 C20 K1 -169.56(11) . . . . ?
C21 N2 C20 K1 95.73(14) . . . 2_666 ?
C21 N2 C20 C15 -76.46(16) . . . . ?
C21 N2 C25 C24 59.66(17) . . . . ?
C21 C22 C23 C24 -52.7(2) . . . . ?
C22 C23 C24 C25 52.8(2) . . . . ?
C23 C24 C25 N2 -56.60(19) . . . . ?
C25 N2 C20 K1 -27.52(17) . . . 2_666 ?
C25 N2 C20 K1 67.19(17) . . . . ?
C25 N2 C20 C15 160.28(13) . . . . ?
C25 N2 C21 C22 -59.62(18) . . . . ?
C26 C1 C2 C3 -45.32(19) . . . . ?
C26 C1 C2 C7 131.97(14) . . . . ?
C26 C1 C14 C15 -71.75(18) . . . . ?
C26 C1 C14 C19 117.02(15) . . . . ?
C26 C27 C28 C29 0.5(2) . . . . ?
C26 C27 C32 K1 -72.96(13) . . . 2_666 ?
C26 C27 C32 N3 -170.30(13) . . . . ?
C27 C26 C31 C30 0.0(2) . . . . ?
C27 C28 C29 C30 0.3(3) . . . . ?
C28 C27 C32 K1 111.25(14) . . . 2_666 ?
C28 C27 C32 N3 13.9(2) . . . . ?
C28 C29 C30 C31 -0.9(3) . . . . ?
C29 C30 C31 C26 0.8(3) . . . . ?
C31 C26 C27 K1 107.79(13) . . . 2_666 ?
C31 C26 C27 C28 -0.6(2) . . . . ?
C31 C26 C27 C32 -176.39(14) . . . . ?
C32 N3 C33 C34 174.61(14) . . . . ?
C32 N3 C37 K1 -0.33(13) . . . 2_666 ?
C32 N3 C37 C36 -174.89(14) . . . . ?
C32 C27 C28 C29 176.46(15) . . . . ?
C33 N3 C32 K1 122.68(11) . . . 2_666 ?
C33 N3 C32 C27 -163.15(13) . . . . ?
C33 N3 C37 K1 -122.96(10) . . . 2_666 ?
C33 N3 C37 C36 62.48(17) . . . . ?
C33 C34 C35 C36 -50.6(2) . . . . ?
C34 C35 C36 C37 51.6(2) . . . . ?
C35 C36 C37 K1 131.67(19) . . . 2_666 ?
C35 C36 C37 N3 -58.0(2) . . . . ?
C37 N3 C32 K1 0.34(14) . . . 2_666 ?
C37 N3 C32 C27 74.51(17) . . . . ?
C37 N3 C33 C34 -61.42(17) . . . . ?
